data_7054405
loop_
_publ_author_name
'Kumar, Vinod'
'Singh, Vikram'
'Gupta, Ajit N.'
'Manar, Krishna K.'
'Prasad, Lal Bahadur'
'Drew, Michael G. B.'
'Singh, Nanhai'

_publ_section_title
;
 Influence of ligand environment on the structure and properties of
 silver(i) dithiocarbamate cluster-based coordination polymers and dimers
;
_journal_issue 9
_journal_name_full 'New Journal of Chemistry'
_journal_page_first 4478
_journal_paper_doi 10.1039/C4NJ00580E
_journal_volume 38
_journal_year 2014
_chemical_formula_sum 'C13 H12 Ag N3 S2'
_chemical_formula_weight 382.25
_chemical_name_systematic
;
 ?
;
_space_group_IT_number 82
_symmetry_cell_setting tetragonal
_symmetry_space_group_name_Hall 'I -4'
_symmetry_space_group_name_H-M 'I -4'
_atom_sites_solution_hydrogens geom
_atom_sites_solution_primary direct
_atom_sites_solution_secondary difmap
_audit_creation_method SHELXL-97
_cell_angle_alpha 90.00
_cell_angle_beta 90.00
_cell_angle_gamma 90.00
_cell_formula_units_Z 8
_cell_length_a 22.201(4)
_cell_length_b 22.201(4)
_cell_length_c 5.971(2)
_cell_measurement_reflns_used 4069
_cell_measurement_temperature 293(2)
_cell_measurement_theta_max 27.50
_cell_measurement_theta_min 3.53
_cell_volume 2943.0(12)
_computing_cell_refinement 'Crysalis, Oxford Diffraction'
_computing_data_collection 'Crysalis, Oxford Diffraction'
_computing_data_reduction 'Crysalis, Oxford Diffraction'
_computing_molecular_graphics PLATON(Spek,2004)
_computing_publication_material 'SHELXL-97, PLATON'
_computing_structure_refinement 'SHELXL-97 (Sheldrick, 1997)'
_computing_structure_solution 'SHELXS-97 (Sheldrick, 1997)'
_diffrn_ambient_temperature 293(2)
_diffrn_measured_fraction_theta_full 0.969
_diffrn_measured_fraction_theta_max 0.969
_diffrn_measurement_device 'Oxford Diffaction X-Calibur System'
_diffrn_measurement_device_type 'CCD diffractometer'
_diffrn_measurement_method '321 frames, counting time 10 s.'
_diffrn_radiation_monochromator graphite
_diffrn_radiation_source 'fine-focus sealed tube'
_diffrn_radiation_type MoK\a
_diffrn_radiation_wavelength 0.71073
_diffrn_reflns_av_R_equivalents 0.0351
_diffrn_reflns_av_sigmaI/netI 0.0844
_diffrn_reflns_limit_h_max 27
_diffrn_reflns_limit_h_min -21
_diffrn_reflns_limit_k_max 14
_diffrn_reflns_limit_k_min -28
_diffrn_reflns_limit_l_max 7
_diffrn_reflns_limit_l_min -7
_diffrn_reflns_number 4069
_diffrn_reflns_theta_full 27.50
_diffrn_reflns_theta_max 27.50
_diffrn_reflns_theta_min 3.53
_diffrn_standards_decay_% n/a
_diffrn_standards_interval_count n/a
_diffrn_standards_interval_time n/a
_diffrn_standards_number n/a
_exptl_absorpt_coefficient_mu 1.642
_exptl_absorpt_correction_T_max 1.000
_exptl_absorpt_correction_T_min 0.871
_exptl_absorpt_correction_type empirical
_exptl_absorpt_process_details 'ABSPACK, Oxford Diffraction Ltd'
_exptl_crystal_colour black
_exptl_crystal_density_diffrn 1.726
_exptl_crystal_density_method 'not measured'
_exptl_crystal_description needle
_exptl_crystal_F_000 1520
_exptl_crystal_size_max 0.30
_exptl_crystal_size_mid 0.05
_exptl_crystal_size_min 0.05
_refine_diff_density_max 0.964
_refine_diff_density_min -0.566
_refine_diff_density_rms 0.111
_refine_ls_abs_structure_details 'Flack H D (1983), Acta Cryst. A39, 876-881'
_refine_ls_abs_structure_Flack -0.12(12)
_refine_ls_extinction_method none
_refine_ls_goodness_of_fit_ref 1.009
_refine_ls_hydrogen_treatment constr
_refine_ls_matrix_type full
_refine_ls_number_parameters 174
_refine_ls_number_reflns 2835
_refine_ls_number_restraints 0
_refine_ls_restrained_S_all 1.009
_refine_ls_R_factor_all 0.1559
_refine_ls_R_factor_gt 0.0802
_refine_ls_shift/su_max 0.000
_refine_ls_shift/su_mean 0.000
_refine_ls_structure_factor_coef Fsqd
_refine_ls_weighting_details 'calc w=1/[\s^2^(Fo^2^)+(0.1255P)^2^+0.0000P] where P=(Fo^2^+2Fc^2^)/3'
_refine_ls_weighting_scheme calc
_refine_ls_wR_factor_gt 0.1912
_refine_ls_wR_factor_ref 0.2383
_reflns_number_gt 1421
_reflns_number_total 2835
_reflns_threshold_expression >2sigma(I)
_cod_duplicate_entry 7054258
_cod_data_source_file c4nj00580e2.cif
_cod_data_source_block complex-2
_cod_original_cell_volume 2942.7(12)
_cod_original_sg_symbol_H-M I-4
_cod_database_code 7054405

loop_
_symmetry_equiv_pos_as_xyz
'x, y, z'
'-x, -y, z'
'y, -x, -z'
'-y, x, -z'
'x+1/2, y+1/2, z+1/2'
'-x+1/2, -y+1/2, z+1/2'
'y+1/2, -x+1/2, -z+1/2'
'-y+1/2, x+1/2, -z+1/2'

loop_
_atom_site_label
_atom_site_type_symbol
_atom_site_fract_x
_atom_site_fract_y
_atom_site_fract_z
_atom_site_U_iso_or_equiv
_atom_site_adp_type
_atom_site_occupancy
_atom_site_symmetry_multiplicity
_atom_site_calc_flag
_atom_site_refinement_flags
Ag1 Ag 0.05646(6) -0.03029(5) 0.2592(3) 0.1017(6) Uani 1 1 d .
S11 S 0.1034(2) 0.07148(18) 0.4099(8) 0.0894(12) Uani 1 1 d .
S13 S 0.00963(15) 0.1187(2) 0.0960(7) 0.0860(12) Uani 1 1 d .
C12 C 0.0751(4) 0.1270(5) 0.253(2) 0.054(3) Uani 1 1 d .
N14 N 0.1054(4) 0.1787(4) 0.232(2) 0.059(2) Uani 1 1 d .
C21 C 0.0830(7) 0.2317(5) 0.106(3) 0.082(4) Uani 1 1 d .
H21A H 0.0596 0.2179 -0.0213 0.098 Uiso 1 1 calc R
H21B H 0.1172 0.2542 0.0484 0.098 Uiso 1 1 calc R
C22 C 0.0453(5) 0.2724(5) 0.245(4) 0.075(4) Uani 1 1 d .
C27 C 0.0399(7) 0.3305(6) 0.162(3) 0.096(6) Uani 1 1 d .
H27 H 0.0590 0.3422 0.0302 0.115 Uiso 1 1 calc R
N26 N 0.0045(7) 0.3708(8) 0.284(6) 0.159(9) Uani 1 1 d .
C25 C -0.0202(8) 0.3536(10) 0.479(5) 0.119(8) Uani 1 1 d .
H25 H -0.0424 0.3815 0.5613 0.143 Uiso 1 1 calc R
C24 C -0.0139(7) 0.2963(10) 0.562(3) 0.109(6) Uani 1 1 d .
H24 H -0.0325 0.2848 0.6944 0.130 Uiso 1 1 calc R
C23 C 0.0201(6) 0.2570(7) 0.445(3) 0.078(4) Uani 1 1 d .
H23 H 0.0265 0.2186 0.5019 0.093 Uiso 1 1 calc R
C31 C 0.1592(6) 0.1878(7) 0.364(3) 0.090(5) Uani 1 1 d .
H31A H 0.1576 0.1627 0.4969 0.108 Uiso 1 1 calc R
H31B H 0.1615 0.2295 0.4115 0.108 Uiso 1 1 calc R
C32 C 0.2146(4) 0.1720(4) 0.228(3) 0.054(3) Uani 1 1 d .
C37 C 0.2700(5) 0.1887(6) 0.315(2) 0.070(4) Uani 1 1 d .
H37 H 0.2696 0.2106 0.4476 0.084 Uiso 1 1 calc R
N36 N 0.3228(6) 0.1767(7) 0.228(4) 0.111(5) Uani 1 1 d .
C35 C 0.3228(7) 0.1441(7) 0.040(4) 0.101(7) Uani 1 1 d .
H35 H 0.3596 0.1340 -0.0245 0.121 Uiso 1 1 calc R
C34 C 0.2700(8) 0.1243(6) -0.065(2) 0.082(5) Uani 1 1 d .
H34 H 0.2713 0.1016 -0.1965 0.098 Uiso 1 1 calc R
C33 C 0.2153(6) 0.1400(6) 0.035(2) 0.069(4) Uani 1 1 d .
H33 H 0.1792 0.1284 -0.0309 0.083 Uiso 1 1 calc R

loop_
_atom_site_aniso_label
_atom_site_aniso_U_11
_atom_site_aniso_U_22
_atom_site_aniso_U_33
_atom_site_aniso_U_23
_atom_site_aniso_U_13
_atom_site_aniso_U_12
Ag1 0.0942(9) 0.0832(8) 0.1277(10) 0.0269(10) 0.0172(10) -0.0005(7)
S11 0.096(3) 0.074(2) 0.098(3) 0.023(2) 0.026(2) 0.032(2)
S13 0.0476(17) 0.106(3) 0.104(3) -0.035(3) -0.005(2) -0.0070(19)
C12 0.041(5) 0.068(7) 0.053(6) -0.011(8) 0.013(7) 0.009(5)
N14 0.056(5) 0.050(5) 0.072(6) 0.003(6) -0.003(6) -0.009(4)
C21 0.081(9) 0.055(7) 0.108(11) 0.025(8) 0.026(9) 0.005(7)
C22 0.048(6) 0.047(6) 0.131(12) -0.017(10) 0.002(10) 0.001(5)
C27 0.088(11) 0.052(8) 0.148(16) -0.001(8) -0.008(9) 0.011(8)
N26 0.083(11) 0.102(12) 0.29(3) -0.01(2) -0.007(18) 0.008(9)
C25 0.056(10) 0.101(15) 0.20(2) -0.045(16) 0.008(12) 0.018(10)
C24 0.073(10) 0.124(15) 0.129(17) -0.033(14) 0.008(11) 0.019(11)
C23 0.053(7) 0.080(9) 0.100(12) -0.005(9) 0.003(8) 0.013(7)
C31 0.055(8) 0.089(10) 0.127(12) -0.052(9) -0.001(8) -0.022(7)
C32 0.043(6) 0.041(5) 0.077(8) -0.001(7) 0.001(7) -0.007(4)
C37 0.058(8) 0.059(7) 0.092(12) -0.010(6) -0.006(7) -0.010(6)
N36 0.076(9) 0.092(9) 0.166(14) 0.008(14) 0.024(12) -0.013(7)
C35 0.045(8) 0.062(9) 0.19(2) 0.052(12) 0.033(11) 0.015(8)
C34 0.122(14) 0.062(8) 0.061(9) 0.006(7) 0.041(10) 0.005(9)
C33 0.082(9) 0.065(8) 0.060(8) -0.013(7) 0.013(7) -0.019(7)

loop_
_atom_type_symbol
_atom_type_description
_atom_type_scat_dispersion_real
_atom_type_scat_dispersion_imag
_atom_type_scat_source
C C 0.0033 0.0016 'International Tables Vol C Tables 4.2.6.8 and 6.1.1.4'
H H 0.0000 0.0000 'International Tables Vol C Tables 4.2.6.8 and 6.1.1.4'
N N 0.0061 0.0033 'International Tables Vol C Tables 4.2.6.8 and 6.1.1.4'
S S 0.1246 0.1234 'International Tables Vol C Tables 4.2.6.8 and 6.1.1.4'
Ag Ag -0.8971 1.1015 'International Tables Vol C Tables 4.2.6.8 and 6.1.1.4'

loop_
_geom_angle_atom_site_label_1
_geom_angle_atom_site_label_2
_geom_angle_atom_site_label_3
_geom_angle
_geom_angle_site_symmetry_1
_geom_angle_site_symmetry_3
S13 Ag1 S11 132.41(15) 3 3_556
S13 Ag1 S13 97.28(8) 3 2
S11 Ag1 S13 83.49(12) 3_556 2
S13 Ag1 S11 85.22(12) 3 .
S11 Ag1 S11 103.07(8) 3_556 .
S13 Ag1 S11 168.62(12) 2 .
S13 Ag1 Ag1 112.89(10) 3 2
S11 Ag1 Ag1 114.31(10) 3_556 2
S13 Ag1 Ag1 82.03(9) 2 2
S11 Ag1 Ag1 86.76(9) . 2
C12 S11 Ag1 106.7(4) . 4_556
C12 S11 Ag1 106.9(4) . .
Ag1 S11 Ag1 84.38(13) 4_556 .
C12 S13 Ag1 110.7(4) . 4
C12 S13 Ag1 110.1(4) . 2
Ag1 S13 Ag1 90.26(13) 4 2
N14 C12 S11 119.9(9) . .
N14 C12 S13 117.3(9) . .
S11 C12 S13 122.6(7) . .
C12 N14 C31 118.9(11) . .
C12 N14 C21 124.2(10) . .
C31 N14 C21 116.2(11) . .
N14 C21 C22 112.8(13) . .
C23 C22 C27 120.6(14) . .
C23 C22 C21 124.7(12) . .
C27 C22 C21 114.6(17) . .
C22 C27 N26 117.2(19) . .
C25 N26 C27 120.1(19) . .
N26 C25 C24 122.1(19) . .
C23 C24 C25 118(2) . .
C24 C23 C22 121.5(15) . .
N14 C31 C32 110.2(12) . .
C33 C32 C37 116.6(12) . .
C33 C32 C31 126.0(11) . .
C37 C32 C31 117.2(13) . .
N36 C37 C32 126.4(16) . .
C37 N36 C35 116.2(16) . .
N36 C35 C34 123.2(15) . .
C33 C34 C35 117.0(15) . .
C32 C33 C34 120.5(13) . .

loop_
_geom_bond_atom_site_label_1
_geom_bond_atom_site_label_2
_geom_bond_distance
_geom_bond_site_symmetry_2
Ag1 S13 2.572(4) 3
Ag1 S11 2.578(4) 3_556
Ag1 S13 2.637(4) 2
Ag1 S11 2.646(5) .
Ag1 Ag1 2.845(3) 2
S11 C12 1.669(13) .
S11 Ag1 2.578(4) 4_556
S13 C12 1.740(12) .
S13 Ag1 2.572(4) 4
S13 Ag1 2.637(4) 2
C12 N14 1.336(13) .
N14 C31 1.446(17) .
N14 C21 1.483(16) .
C21 C22 1.484(19) .
C22 C23 1.36(2) .
C22 C27 1.39(2) .
C27 N26 1.40(3) .
N26 C25 1.34(3) .
C25 C24 1.37(3) .
C24 C23 1.35(2) .
C31 C32 1.516(17) .
C32 C33 1.351(18) .
C32 C37 1.387(16) .
C37 N36 1.307(19) .
N36 C35 1.34(3) .
C35 C34 1.40(2) .
C34 C33 1.399(19) .
